data_7152520
loop_
_publ_author_name
'Katarzy\'nska, Joanna'
'Mazur, Adam'
'Wolf, Wojciech M.'
'Teat, Simon J.'
'Jankowski, Stefan'
'Leplawy, Miros\/law T'
'Zabrocki, Janusz'

_publ_section_title
;
 4-Methylpseudoproline derived from \a-methylserine - synthesis and
 conformational studies.
;
_journal_issue 33
_journal_name_full 'Organic &amp; biomolecular chemistry'
_journal_page_first 6705
_journal_page_last 6716
_journal_paper_doi 10.1039/c2ob25732g
_journal_volume 10
_journal_year 2012
_chemical_compound_source
;
Dipeptide synthesized according to Mutters procedure
followed by acylation with the Fmoc alanine fluoride.
;
_chemical_formula_moiety 'C30 H37 N3 O7'
_chemical_formula_sum 'C60 H74 N6 O14'
_chemical_formula_weight 1103.25
_chemical_melting_point 360(2)
_chemical_name_systematic
;
Fmoc-Ala-(R)-MeSer(psipro)-Ala-OtBu
;
_space_group_crystal_system monoclinic
_space_group_IT_number 5
_space_group_name_Hall 'C 2y'
_space_group_name_H-M_alt 'C 1 2 1'
_symmetry_space_group_name_Hall 'C 2y'
_symmetry_space_group_name_H-M 'C 1 2 1'
_cell_angle_alpha 90.00
_cell_angle_beta 123.084(2)
_cell_angle_gamma 90.00
_cell_formula_units_Z 4
_cell_length_a 38.885(2)
_cell_length_b 7.5009(4)
_cell_length_c 24.1696(13)
_cell_measurement_temperature 100(2)
_cell_volume 5906.7(6)
_exptl_crystal_colour colourless
_exptl_crystal_density_diffrn 1.241
_exptl_crystal_description very
_exptl_crystal_preparation
;
slow evaporation of the ethanol water 5:1 mixture
;
_refine_ls_abs_structure_details
;
Absolute configuration has not been determined
;
_refine_ls_R_factor_all 0.0647
_refine_ls_R_factor_gt 0.0608
_refine_ls_wR_factor_gt 0.1712
_refine_ls_wR_factor_ref 0.1763
_cod_data_source_file c2ob25732g.txt
_cod_data_source_block 1
_cod_original_cell_volume 5906.7(5)
_cod_database_code 7152520

loop_
_symmetry_equiv_pos_as_xyz
'x, y, z'
'-x, y, -z'
'x+1/2, y+1/2, z'
'-x+1/2, y+1/2, -z'

loop_
_atom_site_label
_atom_site_type_symbol
_atom_site_fract_x
_atom_site_fract_y
_atom_site_fract_z
_atom_site_U_iso_or_equiv
_atom_site_adp_type
_atom_site_occupancy
_atom_site_symmetry_multiplicity
_atom_site_calc_flag
_atom_site_refinement_flags
_atom_site_disorder_assembly
_atom_site_disorder_group
C1 C 0.54750(11) 0.6285(8) 0.3446(3) 0.0743(19) Uani 1 1 d . . .
C2 C 0.53205(13) 0.4664(8) 0.3133(4) 0.095(3) Uani 1 1 d . A .
H21 H 0.5482 0.3883 0.3056 0.114 Uiso 1 1 calc R . .
C3 C 0.49218(12) 0.4207(6) 0.2935(2) 0.0562(12) Uani 1 1 d . . .
H31 H 0.4811 0.3095 0.2723 0.067 Uiso 1 1 calc R A .
C4 C 0.46864(11) 0.5342(6) 0.30410(18) 0.0417(9) Uani 1 1 d . A .
H41 H 0.4415 0.5003 0.2899 0.050 Uiso 1 1 calc R . .
C5 C 0.48375(11) 0.6975(6) 0.33516(19) 0.0392(8) Uani 1 1 d . . .
H51 H 0.4672 0.7766 0.3417 0.047 Uiso 1 1 calc R A .
C6 C 0.52378(9) 0.7414(5) 0.35633(15) 0.0326(7) Uani 1 1 d . A .
C7 C 0.54797(9) 0.8998(5) 0.39144(15) 0.0282(6) Uani 1 1 d . . .
C8 C 0.53791(12) 1.0520(6) 0.4110(2) 0.0490(11) Uani 1 1 d . A .
H81 H 0.5108 1.0685 0.4009 0.059 Uiso 1 1 calc R . .
C9 C 0.56728(13) 1.1803(6) 0.4452(3) 0.0522(11) Uani 1 1 d . . .
H91 H 0.5602 1.2868 0.4580 0.063 Uiso 1 1 calc R A .
C10 C 0.60724(10) 1.1569(5) 0.46144(16) 0.0310(6) Uani 1 1 d . A .
H10 H 0.6276 1.2436 0.4876 0.037 Uiso 1 1 calc R . .
C11 C 0.61733(10) 1.0093(6) 0.4399(2) 0.0501(11) Uani 1 1 d . . .
H11 H 0.6444 0.9950 0.4496 0.060 Uiso 1 1 calc R A .
C12 C 0.58768(10) 0.8808(6) 0.4038(3) 0.0547(13) Uani 1 1 d . A .
C13 C 0.58942(12) 0.7213(7) 0.3639(2) 0.0220(8) Uani 0.65 1 d P A 1
H131 H 0.5903 0.7584 0.3250 0.026 Uiso 0.65 1 calc PR A 1
C14 C 0.62365(13) 0.5949(7) 0.4103(3) 0.0260(9) Uani 0.65 1 d P A 1
H141 H 0.6218 0.5653 0.4485 0.031 Uiso 0.65 1 calc PR A 1
H142 H 0.6218 0.4830 0.3871 0.031 Uiso 0.65 1 calc PR A 1
C13B C 0.5924(2) 0.6659(11) 0.4057(4) 0.0208(15) Uani 0.35 1 d P A 2
H132 H 0.6027 0.6008 0.4481 0.025 Uiso 0.35 1 calc PR A 2
C14B C 0.6137(2) 0.6419(13) 0.3706(4) 0.0223(15) Uani 0.35 1 d P A 2
H143 H 0.6039 0.7280 0.3339 0.027 Uiso 0.35 1 calc PR A 2
H144 H 0.6106 0.5189 0.3536 0.027 Uiso 0.35 1 calc PR A 2
O1 O 0.66086(8) 0.6837(4) 0.43157(17) 0.0471(7) Uani 1 1 d . . .
N1 N 0.71698(7) 0.7562(4) 0.43565(11) 0.0215(5) Uani 1 1 d . . .
H1 H 0.7237 0.8141 0.4719 0.026 Uiso 1 1 calc R A .
O2 O 0.66891(7) 0.5865(4) 0.35033(13) 0.0408(6) Uani 1 1 d . . .
C15 C 0.68147(9) 0.6688(4) 0.40137(16) 0.0289(6) Uani 1 1 d . A .
C16 C 0.74443(8) 0.7548(4) 0.41223(13) 0.0202(5) Uani 1 1 d . A .
H161 H 0.7306 0.8132 0.3679 0.024 Uiso 1 1 calc R . .
C17 C 0.78328(10) 0.8555(5) 0.46065(17) 0.0321(7) Uani 1 1 d . . .
H171 H 0.7764 0.9795 0.4635 0.048 Uiso 1 1 calc R A .
H172 H 0.8021 0.8526 0.4456 0.048 Uiso 1 1 calc R . .
H173 H 0.7964 0.7997 0.5043 0.048 Uiso 1 1 calc R . .
O3 O 0.76249(6) 0.4522(3) 0.44963(10) 0.0248(4) Uani 1 1 d . A .
N2 N 0.75607(7) 0.5204(3) 0.35333(10) 0.0173(4) Uani 1 1 d . A .
C18 C 0.75474(7) 0.5621(4) 0.40676(12) 0.0177(5) Uani 1 1 d . . .
C19 C 0.74274(9) 0.6390(4) 0.29605(13) 0.0220(5) Uani 1 1 d . . .
H191 H 0.7147 0.6850 0.2781 0.026 Uiso 1 1 calc R A .
H192 H 0.7618 0.7409 0.3085 0.026 Uiso 1 1 calc R . .
O4 O 0.74368(6) 0.5272(3) 0.24962(9) 0.0248(4) Uani 1 1 d . A .
C20 C 0.77404(9) 0.3954(4) 0.28678(14) 0.0231(5) Uani 1 1 d . . .
H201 H 0.8019 0.4440 0.3050 0.028 Uiso 1 1 calc R A .
H202 H 0.7700 0.2906 0.2590 0.028 Uiso 1 1 calc R . .
C21 C 0.76801(8) 0.3446(4) 0.34240(13) 0.0187(5) Uani 1 1 d . A .
C22 C 0.80777(9) 0.2711(5) 0.40114(14) 0.0268(6) Uani 1 1 d . . .
H221 H 0.8295 0.3609 0.4168 0.040 Uiso 1 1 calc R A .
H222 H 0.8157 0.1635 0.3877 0.040 Uiso 1 1 calc R . .
H223 H 0.8037 0.2414 0.4367 0.040 Uiso 1 1 calc R . .
O5 O 0.73876(7) 0.0555(3) 0.30426(12) 0.0281(5) Uani 1 1 d . A .
C23 C 0.73314(8) 0.2069(4) 0.31609(13) 0.0205(5) Uani 1 1 d . . .
N3 N 0.69721(7) 0.2631(4) 0.30540(13) 0.0260(5) Uani 1 1 d . A .
H3 H 0.6951 0.3740 0.3151 0.031 Uiso 1 1 calc R . .
C24 C 0.66167(8) 0.1475(4) 0.27835(14) 0.0252(6) Uani 1 1 d . . .
H24 H 0.6686 0.0308 0.2667 0.030 Uiso 1 1 calc R A .
C25 C 0.65029(11) 0.1129(5) 0.32876(17) 0.0349(7) Uani 1 1 d . A .
H251 H 0.6733 0.0546 0.3678 0.052 Uiso 1 1 calc R . .
H252 H 0.6261 0.0356 0.3091 0.052 Uiso 1 1 calc R . .
H253 H 0.6442 0.2264 0.3417 0.052 Uiso 1 1 calc R . .
O6 O 0.62827(7) 0.3962(3) 0.21030(11) 0.0273(4) Uani 1 1 d . . .
O7 O 0.59456(7) 0.1340(4) 0.18010(12) 0.0351(5) Uani 1 1 d . . .
C26 C 0.62411(9) 0.2240(4) 0.21644(15) 0.0255(6) Uani 1 1 d . A .
C27 C 0.59348(10) 0.5075(5) 0.16023(16) 0.0307(6) Uani 1 1 d . A .
C28 C 0.55821(14) 0.4911(6) 0.1699(3) 0.0513(11) Uani 1 1 d . . .
H281 H 0.5490 0.3668 0.1634 0.077 Uiso 1 1 calc R A .
H282 H 0.5354 0.5670 0.1377 0.077 Uiso 1 1 calc R . .
H283 H 0.5674 0.5289 0.2147 0.077 Uiso 1 1 calc R . .
C29 C 0.58145(12) 0.4541(6) 0.09151(17) 0.0421(8) Uani 1 1 d . . .
H291 H 0.6062 0.4381 0.0908 0.063 Uiso 1 1 calc R A .
H292 H 0.5643 0.5477 0.0601 0.063 Uiso 1 1 calc R . .
H293 H 0.5660 0.3420 0.0791 0.063 Uiso 1 1 calc R . .
C30 C 0.61200(15) 0.6926(5) 0.1779(2) 0.0434(9) Uani 1 1 d . . .
H301 H 0.6205 0.7210 0.2233 0.065 Uiso 1 1 calc R A .
H302 H 0.5916 0.7797 0.1476 0.065 Uiso 1 1 calc R . .
H303 H 0.6359 0.6969 0.1744 0.065 Uiso 1 1 calc R . .
C31 C 0.38472(10) 0.8860(6) 0.30560(15) 0.0356(7) Uani 1 1 d . C .
C32 C 0.40264(11) 1.0485(6) 0.30977(17) 0.0398(8) Uani 1 1 d . . .
H32 H 0.3947 1.1150 0.2711 0.048 Uiso 1 1 calc R . .
C33 C 0.43248(10) 1.1123(6) 0.37165(18) 0.0409(9) Uani 1 1 d . . .
H33 H 0.4456 1.2228 0.3758 0.049 Uiso 1 1 calc R . .
C34 C 0.44305(10) 1.0149(8) 0.42724(18) 0.0473(10) Uani 1 1 d . . .
H34 H 0.4631 1.0621 0.4694 0.057 Uiso 1 1 calc R . .
C35 C 0.42563(10) 0.8516(7) 0.42392(15) 0.0414(9) Uani 1 1 d . . .
H35 H 0.4332 0.7879 0.4630 0.050 Uiso 1 1 calc R . .
C36 C 0.39663(9) 0.7823(6) 0.36184(14) 0.0309(7) Uani 1 1 d . . .
C37 C 0.37346(8) 0.6161(5) 0.34189(13) 0.0284(7) Uani 1 1 d . . .
C38 C 0.37369(10) 0.4729(6) 0.37857(15) 0.0347(8) Uani 1 1 d . . .
H38 H 0.3914 0.4731 0.4253 0.042 Uiso 1 1 calc R . .
C39 C 0.34791(11) 0.3305(5) 0.34639(17) 0.0365(8) Uani 1 1 d . . .
H39 H 0.3480 0.2322 0.3713 0.044 Uiso 1 1 calc R . .
C40 C 0.32166(11) 0.3289(5) 0.27771(17) 0.0337(7) Uani 1 1 d . . .
H40 H 0.3045 0.2288 0.2562 0.040 Uiso 1 1 calc R . .
C41 C 0.32057(11) 0.4745(6) 0.24038(16) 0.0366(8) Uani 1 1 d . . .
H411 H 0.3023 0.4751 0.1937 0.044 Uiso 1 1 calc R . .
C42 C 0.34638(10) 0.6165(5) 0.27259(14) 0.0332(7) Uani 1 1 d . C .
C43 C 0.34997(10) 0.7932(5) 0.24439(15) 0.0318(7) Uani 1 1 d . . .
H431 H 0.3240 0.8632 0.2258 0.038 Uiso 1 1 calc R B 3
C44 C 0.36017(9) 0.7715(5) 0.19263(14) 0.0198(6) Uani 0.80 1 d P C 3
H441 H 0.3682 0.8874 0.1832 0.024 Uiso 0.80 1 calc PR C 3
H442 H 0.3831 0.6862 0.2078 0.024 Uiso 0.80 1 calc PR C 3
C44B C 0.3304(5) 0.834(2) 0.1935(7) 0.030(3) Uani 0.20 1 d P C 4
H443 H 0.3414 0.9480 0.1888 0.036 Uiso 0.20 1 calc PR C 4
H444 H 0.3031 0.8609 0.1854 0.036 Uiso 0.20 1 calc PR C 4
O8 O 0.32299(7) 0.7041(4) 0.13403(10) 0.0340(5) Uani 1 1 d . . .
O9 O 0.35232(7) 0.7806(4) 0.07838(11) 0.0329(5) Uani 1 1 d . . .
N4 N 0.28869(7) 0.6561(4) 0.02663(11) 0.0246(5) Uani 1 1 d . . .
H4 H 0.2688 0.6128 0.0297 0.030 Uiso 1 1 calc R C .
C45 C 0.32366(10) 0.7189(4) 0.07993(14) 0.0285(6) Uani 1 1 d . C .
C46 C 0.28544(9) 0.6633(4) -0.03631(14) 0.0237(6) Uani 1 1 d . C .
H46 H 0.3079 0.5905 -0.0336 0.028 Uiso 1 1 calc R . .
C47 C 0.24417(11) 0.5917(6) -0.09064(15) 0.0372(8) Uani 1 1 d . . .
H471 H 0.2412 0.4681 -0.0807 0.056 Uiso 1 1 calc R C .
H472 H 0.2423 0.5959 -0.1328 0.056 Uiso 1 1 calc R . .
H473 H 0.2223 0.6647 -0.0937 0.056 Uiso 1 1 calc R . .
O10 O 0.26872(6) 0.9762(3) -0.04875(10) 0.0282(5) Uani 1 1 d . C .
N5 N 0.31782(7) 0.8924(3) -0.06604(12) 0.0218(5) Uani 1 1 d . C .
C48 C 0.28992(8) 0.8582(4) -0.05016(13) 0.0212(5) Uani 1 1 d . . .
C49 C 0.34813(9) 0.7636(4) -0.06150(17) 0.0283(6) Uani 1 1 d . . .
H491 H 0.3599 0.6895 -0.0212 0.034 Uiso 1 1 calc R C .
H492 H 0.3355 0.6846 -0.1006 0.034 Uiso 1 1 calc R . .
O11 O 0.37850(7) 0.8737(3) -0.05892(13) 0.0334(5) Uani 1 1 d . C .
C50 C 0.35659(11) 1.0209(5) -0.10048(18) 0.0328(7) Uani 1 1 d . . .
H501 H 0.3425 0.9872 -0.1476 0.039 Uiso 1 1 calc R C .
H502 H 0.3753 1.1220 -0.0917 0.039 Uiso 1 1 calc R . .
C51 C 0.32512(9) 1.0705(4) -0.08264(14) 0.0229(5) Uani 1 1 d . C .
C52 C 0.28702(11) 1.1561(5) -0.14131(15) 0.0332(7) Uani 1 1 d . . .
H521 H 0.2750 1.0750 -0.1792 0.050 Uiso 1 1 calc R C .
H522 H 0.2946 1.2682 -0.1527 0.050 Uiso 1 1 calc R . .
H523 H 0.2669 1.1800 -0.1297 0.050 Uiso 1 1 calc R . .
O12 O 0.35021(8) 1.3564(3) -0.03374(11) 0.0312(5) Uani 1 1 d . C .
C53 C 0.34606(9) 1.2008(4) -0.02402(14) 0.0219(5) Uani 1 1 d . . .
N6 N 0.36089(7) 1.1304(4) 0.03587(11) 0.0240(5) Uani 1 1 d . C .
H6 H 0.3553 1.0185 0.0390 0.029 Uiso 1 1 calc R . .
C54 C 0.38597(8) 1.2343(4) 0.09598(14) 0.0250(6) Uani 1 1 d . . .
H54 H 0.3955 1.3443 0.0847 0.030 Uiso 1 1 calc R C .
O13 O 0.43239(7) 1.0751(4) 0.19719(10) 0.0310(5) Uani 1 1 d . . .
O14 O 0.44409(7) 1.0841(4) 0.11521(11) 0.0344(5) Uani 1 1 d . . .
C55 C 0.36237(11) 1.2902(5) 0.12653(18) 0.0348(7) Uani 1 1 d . C .
H551 H 0.3392 1.3657 0.0954 0.052 Uiso 1 1 calc R . .
H552 H 0.3806 1.3570 0.1673 0.052 Uiso 1 1 calc R . .
H553 H 0.3521 1.1839 0.1367 0.052 Uiso 1 1 calc R . .
C56 C 0.42354(8) 1.1215(4) 0.14327(14) 0.0253(6) Uani 1 1 d . C .
C57 C 0.47778(10) 0.9508(6) 0.14339(19) 0.0399(8) Uani 1 1 d . C .
C58 C 0.51354(11) 1.0155(8) 0.2101(2) 0.0499(10) Uani 1 1 d . . .
H581 H 0.5202 1.1388 0.2060 0.075 Uiso 1 1 calc R C .
H582 H 0.5375 0.9394 0.2245 0.075 Uiso 1 1 calc R . .
H583 H 0.5059 1.0098 0.2426 0.075 Uiso 1 1 calc R . .
C59 C 0.48894(14) 0.9527(8) 0.0923(2) 0.0557(12) Uani 1 1 d . . .
H591 H 0.4657 0.9081 0.0501 0.084 Uiso 1 1 calc R C .
H592 H 0.5129 0.8763 0.1072 0.084 Uiso 1 1 calc R . .
H593 H 0.4954 1.0749 0.0865 0.084 Uiso 1 1 calc R . .
C60 C 0.46125(13) 0.7728(7) 0.1475(3) 0.0517(10) Uani 1 1 d . . .
H601 H 0.4545 0.7782 0.1810 0.078 Uiso 1 1 calc R C .
H602 H 0.4820 0.6804 0.1595 0.078 Uiso 1 1 calc R . .
H603 H 0.4365 0.7440 0.1045 0.078 Uiso 1 1 calc R . .

loop_
_atom_site_aniso_label
_atom_site_aniso_U_11
_atom_site_aniso_U_22
_atom_site_aniso_U_33
_atom_site_aniso_U_23
_atom_site_aniso_U_13
_atom_site_aniso_U_12
C1 0.0171(15) 0.054(3) 0.111(4) -0.046(3) 0.0090(19) -0.0025(17)
C2 0.0250(18) 0.062(3) 0.149(6) -0.068(4) 0.016(3) -0.007(2)
C3 0.0309(18) 0.038(2) 0.062(2) -0.015(2) 0.0008(17) -0.0053(16)
C4 0.0281(15) 0.044(2) 0.0388(17) 0.0051(16) 0.0094(13) -0.0086(15)
C5 0.0324(16) 0.043(2) 0.0459(18) 0.0006(16) 0.0237(15) -0.0038(15)
C6 0.0235(13) 0.0307(17) 0.0297(14) -0.0001(13) 0.0057(11) 0.0010(13)
C7 0.0204(12) 0.0288(16) 0.0284(13) 0.0000(12) 0.0089(11) 0.0010(12)
C8 0.0395(18) 0.046(2) 0.080(3) -0.024(2) 0.045(2) -0.0100(18)
C9 0.054(2) 0.039(2) 0.087(3) -0.027(2) 0.053(2) -0.0086(18)
C10 0.0328(14) 0.0258(16) 0.0330(14) -0.0024(13) 0.0170(12) -0.0046(13)
C11 0.0187(13) 0.036(2) 0.074(3) -0.024(2) 0.0115(15) -0.0024(14)
C12 0.0184(14) 0.038(2) 0.080(3) -0.029(2) 0.0094(16) 0.0022(14)
C13 0.0176(17) 0.023(2) 0.0234(18) 0.0011(16) 0.0096(15) -0.0004(16)
C14 0.0210(18) 0.023(2) 0.034(2) 0.001(2) 0.0150(18) 0.0014(17)
C13B 0.020(3) 0.019(4) 0.022(3) 0.002(3) 0.010(3) -0.002(3)
C14B 0.013(3) 0.026(4) 0.017(3) -0.007(3) 0.001(3) 0.000(3)
O1 0.0331(12) 0.0342(15) 0.092(2) -0.0263(15) 0.0457(14) -0.0102(11)
N1 0.0199(10) 0.0239(12) 0.0226(10) -0.0062(9) 0.0128(8) -0.0002(9)
O2 0.0214(10) 0.0365(15) 0.0473(13) -0.0231(12) 0.0078(9) 0.0024(10)
C15 0.0211(12) 0.0221(15) 0.0409(15) -0.0074(13) 0.0153(11) 0.0035(11)
C16 0.0235(11) 0.0203(13) 0.0209(11) -0.0014(10) 0.0147(10) 0.0006(10)
C17 0.0317(14) 0.0306(17) 0.0415(16) -0.0144(14) 0.0249(13) -0.0118(13)
O3 0.0309(10) 0.0255(11) 0.0238(9) 0.0069(8) 0.0187(8) 0.0053(9)
N2 0.0236(10) 0.0141(10) 0.0175(9) 0.0021(8) 0.0134(8) 0.0025(8)
C18 0.0165(10) 0.0197(13) 0.0183(10) -0.0003(9) 0.0104(9) 0.0008(9)
C19 0.0300(13) 0.0202(13) 0.0203(11) 0.0038(10) 0.0167(10) 0.0031(11)
O4 0.0351(10) 0.0231(10) 0.0202(8) 0.0008(8) 0.0177(8) 0.0024(9)
C20 0.0292(13) 0.0196(13) 0.0275(12) -0.0014(11) 0.0198(11) 0.0001(11)
C21 0.0224(11) 0.0157(12) 0.0232(11) -0.0002(10) 0.0158(10) 0.0029(10)
C22 0.0264(13) 0.0255(15) 0.0286(13) 0.0054(12) 0.0150(11) 0.0084(12)
O5 0.0373(11) 0.0158(10) 0.0425(12) -0.0010(9) 0.0290(10) 0.0007(9)
C23 0.0260(12) 0.0174(12) 0.0211(11) 0.0017(10) 0.0148(10) 0.0020(10)
N3 0.0238(11) 0.0173(12) 0.0377(12) -0.0060(10) 0.0172(10) -0.0008(9)
C24 0.0236(12) 0.0182(13) 0.0320(13) -0.0001(11) 0.0139(11) -0.0007(11)
C25 0.0389(16) 0.0326(18) 0.0352(15) 0.0066(14) 0.0214(13) -0.0039(15)
O6 0.0317(10) 0.0215(11) 0.0294(10) 0.0017(9) 0.0171(9) -0.0003(9)
O7 0.0273(10) 0.0270(12) 0.0434(12) -0.0015(10) 0.0144(9) -0.0014(10)
C26 0.0243(13) 0.0238(15) 0.0324(14) -0.0003(12) 0.0180(11) 0.0014(11)
C27 0.0367(16) 0.0251(16) 0.0377(15) 0.0084(13) 0.0251(13) 0.0081(13)
C28 0.056(2) 0.041(2) 0.082(3) 0.017(2) 0.053(2) 0.018(2)
C29 0.049(2) 0.042(2) 0.0321(15) 0.0051(15) 0.0199(15) 0.0114(17)
C30 0.069(3) 0.0255(18) 0.0457(19) 0.0077(15) 0.0378(19) 0.0053(17)
C31 0.0306(15) 0.047(2) 0.0262(13) -0.0080(15) 0.0139(12) -0.0093(15)
C32 0.0364(16) 0.049(2) 0.0344(16) -0.0084(16) 0.0199(14) -0.0088(16)
C33 0.0255(14) 0.052(2) 0.0454(18) -0.0174(18) 0.0195(13) -0.0074(16)
C34 0.0240(14) 0.073(3) 0.0377(17) -0.019(2) 0.0120(13) -0.0038(17)
C35 0.0254(14) 0.072(3) 0.0224(13) -0.0051(16) 0.0099(12) 0.0035(17)
C36 0.0211(12) 0.051(2) 0.0226(12) -0.0029(14) 0.0131(10) 0.0021(13)
C37 0.0214(12) 0.0448(19) 0.0211(12) 0.0063(13) 0.0130(10) 0.0057(13)
C38 0.0304(14) 0.051(2) 0.0244(13) 0.0105(14) 0.0162(11) 0.0148(15)
C39 0.0429(17) 0.038(2) 0.0369(16) 0.0144(15) 0.0274(15) 0.0115(15)
C40 0.0379(16) 0.0345(18) 0.0361(15) 0.0082(14) 0.0249(14) 0.0047(14)
C41 0.0408(17) 0.043(2) 0.0288(14) 0.0015(14) 0.0207(13) -0.0074(16)
C42 0.0349(15) 0.042(2) 0.0224(13) 0.0024(13) 0.0156(12) -0.0050(15)
C43 0.0342(15) 0.0334(18) 0.0275(14) 0.0007(13) 0.0167(12) 0.0008(14)
C44 0.0174(13) 0.0272(17) 0.0154(12) -0.0019(12) 0.0094(11) 0.0006(13)
C44B 0.047(8) 0.030(8) 0.026(7) 0.012(6) 0.028(7) 0.009(7)
O8 0.0422(12) 0.0315(13) 0.0222(9) 0.0028(9) 0.0137(9) -0.0081(11)
O9 0.0289(10) 0.0316(12) 0.0312(10) 0.0072(10) 0.0117(9) -0.0043(10)
N4 0.0239(10) 0.0289(13) 0.0207(10) 0.0026(10) 0.0119(9) -0.0042(10)
C45 0.0356(14) 0.0203(14) 0.0222(12) 0.0054(11) 0.0110(11) -0.0034(12)
C46 0.0234(12) 0.0256(15) 0.0263(12) 0.0002(11) 0.0163(10) -0.0015(11)
C47 0.0405(16) 0.044(2) 0.0271(13) -0.0063(14) 0.0184(13) -0.0171(16)
O10 0.0262(10) 0.0320(12) 0.0289(9) 0.0024(9) 0.0168(8) 0.0081(9)
N5 0.0266(11) 0.0168(11) 0.0276(11) 0.0028(9) 0.0184(9) 0.0018(9)
C48 0.0207(11) 0.0241(14) 0.0187(11) -0.0004(10) 0.0108(9) 0.0004(10)
C49 0.0320(14) 0.0196(14) 0.0470(16) 0.0014(13) 0.0304(13) 0.0025(12)
O11 0.0364(11) 0.0240(12) 0.0555(14) 0.0003(11) 0.0351(11) -0.0023(10)
C50 0.0499(18) 0.0221(15) 0.0468(17) -0.0024(14) 0.0395(16) -0.0035(14)
C51 0.0322(13) 0.0168(13) 0.0259(12) 0.0046(10) 0.0197(11) 0.0012(11)
C52 0.0454(17) 0.0235(15) 0.0250(13) 0.0067(12) 0.0156(13) 0.0033(14)
O12 0.0478(13) 0.0185(11) 0.0328(11) 0.0032(9) 0.0256(10) 0.0010(10)
C53 0.0279(12) 0.0174(13) 0.0279(12) 0.0002(10) 0.0201(11) 0.0030(10)
N6 0.0271(11) 0.0180(12) 0.0250(10) 0.0026(9) 0.0131(9) -0.0008(10)
C54 0.0255(12) 0.0199(14) 0.0271(12) 0.0002(11) 0.0127(11) -0.0004(11)
O13 0.0280(10) 0.0363(13) 0.0253(9) 0.0032(9) 0.0123(8) -0.0033(10)
O14 0.0288(10) 0.0420(14) 0.0345(11) 0.0086(11) 0.0187(9) 0.0083(10)
C55 0.0402(16) 0.0296(17) 0.0401(16) -0.0006(14) 0.0254(14) 0.0076(14)
C56 0.0229(12) 0.0231(14) 0.0292(12) 0.0000(11) 0.0138(10) -0.0039(11)
C57 0.0256(14) 0.048(2) 0.0474(18) 0.0121(17) 0.0209(14) 0.0122(15)
C58 0.0287(16) 0.064(3) 0.050(2) 0.013(2) 0.0169(15) 0.0044(18)
C59 0.047(2) 0.072(3) 0.062(2) 0.008(2) 0.038(2) 0.020(2)
C60 0.044(2) 0.042(2) 0.076(3) 0.009(2) 0.036(2) 0.0117(19)

loop_
_geom_angle_atom_site_label_1
_geom_angle_atom_site_label_2
_geom_angle_atom_site_label_3
_geom_angle
C2 C1 C6 120.5(4)
C2 C1 C13B 126.6(5)
C6 C1 C13B 102.6(4)
C2 C1 C13 127.9(5)
C6 C1 C13 111.2(4)
C13B C1 C13 38.3(3)
C1 C2 C3 118.3(5)
C4 C3 C2 120.9(4)
C3 C4 C5 121.3(3)
C6 C5 C4 117.9(4)
C5 C6 C1 121.0(4)
C5 C6 C7 130.0(3)
C1 C6 C7 108.9(3)
C8 C7 C12 119.8(3)
C8 C7 C6 131.4(3)
C12 C7 C6 108.8(3)
C7 C8 C9 119.4(3)
C8 C9 C10 121.1(4)
C11 C10 C9 120.2(3)
C10 C11 C12 119.3(3)
C11 C12 C7 120.0(3)
C11 C12 C13 128.4(4)
C7 C12 C13 111.0(3)
C11 C12 C13B 129.2(4)
C7 C12 C13B 101.6(4)
C13 C12 C13B 38.1(3)
C14 C13 C12 109.8(4)
C14 C13 C1 106.8(4)
C12 C13 C1 97.7(3)
O1 C14 C13 106.6(4)
C14B C13B C1 96.9(6)
C14B C13B C12 101.2(6)
C1 C13B C12 95.7(5)
C13B C14B O1 99.4(5)
C15 O1 C14 123.9(3)
C15 O1 C14B 101.6(4)
C14 O1 C14B 32.8(4)
C15 N1 C16 119.0(2)
O2 C15 N1 125.9(3)
O2 C15 O1 124.1(3)
N1 C15 O1 110.0(3)
N1 C16 C17 109.2(2)
N1 C16 C18 108.9(2)
C17 C16 C18 110.0(2)
C18 N2 C21 123.9(2)
C18 N2 C19 125.1(2)
C21 N2 C19 110.8(2)
O3 C18 N2 122.0(3)
O3 C18 C16 121.3(2)
N2 C18 C16 116.7(2)
O4 C19 N2 103.8(2)
C19 O4 C20 106.4(2)
O4 C20 C21 104.8(2)
N2 C21 C22 114.7(2)
N2 C21 C20 98.6(2)
C22 C21 C20 110.2(2)
N2 C21 C23 112.5(2)
C22 C21 C23 111.1(2)
C20 C21 C23 109.0(2)
O5 C23 N3 123.3(3)
O5 C23 C21 119.5(2)
N3 C23 C21 117.3(3)
C23 N3 C24 122.3(3)
N3 C24 C26 112.6(3)
N3 C24 C25 111.2(3)
C26 C24 C25 107.9(2)
C26 O6 C27 121.9(3)
O7 C26 O6 126.5(3)
O7 C26 C24 121.9(3)
O6 C26 C24 111.6(3)
O6 C27 C29 110.1(3)
O6 C27 C30 101.8(3)
C29 C27 C30 111.5(3)
O6 C27 C28 109.1(3)
C29 C27 C28 112.6(3)
C30 C27 C28 111.2(3)
C32 C31 C36 122.1(3)
C32 C31 C43 128.3(3)
C36 C31 C43 109.6(3)
C31 C32 C33 118.4(4)
C34 C33 C32 119.8(4)
C33 C34 C35 122.5(3)
C34 C35 C36 118.4(4)
C35 C36 C31 118.7(4)
C35 C36 C37 131.7(3)
C31 C36 C37 109.6(3)
C38 C37 C42 120.0(3)
C38 C37 C36 131.5(3)
C42 C37 C36 108.5(3)
C39 C38 C37 119.3(3)
C38 C39 C40 120.8(3)
C39 C40 C41 120.3(4)
C42 C41 C40 118.8(3)
C41 C42 C37 120.7(3)
C41 C42 C43 129.3(3)
C37 C42 C43 109.9(3)
C44B C43 C44 55.2(9)
C44B C43 C31 132.7(10)
C44 C43 C31 111.0(3)
C44B C43 C42 125.1(10)
C44 C43 C42 113.8(3)
C31 C43 C42 102.2(3)
O8 C44 C43 105.8(2)
C43 C44B O8 120.7(13)
C45 O8 C44 112.7(2)
C45 O8 C44B 137.0(6)
C44 O8 C44B 47.9(6)
C45 N4 C46 116.9(2)
O9 C45 O8 124.7(3)
O9 C45 N4 124.2(3)
O8 C45 N4 111.1(3)
N4 C46 C47 109.8(2)
N4 C46 C48 108.0(2)
C47 C46 C48 110.0(3)
C48 N5 C51 123.6(2)
C48 N5 C49 125.6(3)
C51 N5 C49 110.5(2)
O10 C48 N5 121.7(3)
O10 C48 C46 121.8(2)
N5 C48 C46 116.5(2)
O11 C49 N5 103.5(2)
C49 O11 C50 105.0(2)
O11 C50 C51 104.5(2)
N5 C51 C52 113.8(3)
N5 C51 C53 114.3(2)
C52 C51 C53 110.3(3)
N5 C51 C50 99.1(2)
C52 C51 C50 110.9(2)
C53 C51 C50 107.9(2)
O12 C53 N6 124.2(3)
O12 C53 C51 119.3(3)
N6 C53 C51 116.4(3)
C53 N6 C54 121.7(3)
N6 C54 C55 112.3(2)
N6 C54 C56 107.2(3)
C55 C54 C56 112.0(2)
C56 O14 C57 122.2(3)
O13 C56 O14 126.5(3)
O13 C56 C54 124.1(3)
O14 C56 C54 109.3(2)
O14 C57 C60 109.0(3)
O14 C57 C59 101.2(3)
C60 C57 C59 112.5(4)
O14 C57 C58 109.8(4)
C60 C57 C58 112.8(4)
C59 C57 C58 110.9(3)

loop_
_geom_bond_atom_site_label_1
_geom_bond_atom_site_label_2
_geom_bond_distance
C1 C2 1.383(7)
C1 C6 1.391(6)
C1 C13B 1.579(8)
C1 C13 1.590(6)
C2 C3 1.393(7)
C3 C4 1.373(7)
C4 C5 1.388(6)
C5 C6 1.387(5)
C6 C7 1.465(5)
C7 C8 1.371(5)
C7 C12 1.411(5)
C8 C9 1.372(6)
C9 C10 1.391(5)
C10 C11 1.369(5)
C11 C12 1.386(5)
C12 C13 1.560(6)
C12 C13B 1.620(9)
C13 C14 1.516(6)
C14 O1 1.410(5)
C13B C14B 1.484(11)
C14B O1 1.639(7)
O1 C15 1.352(4)
N1 C15 1.332(4)
N1 C16 1.456(3)
O2 C15 1.218(4)
C16 C17 1.514(4)
C16 C18 1.524(4)
O3 C18 1.226(3)
N2 C18 1.357(3)
N2 C21 1.469(3)
N2 C19 1.481(3)
C19 O4 1.417(3)
O4 C20 1.421(4)
C20 C21 1.533(4)
C21 C22 1.521(4)
C21 C23 1.539(4)
O5 C23 1.220(4)
C23 N3 1.343(4)
N3 C24 1.450(4)
C24 C26 1.522(4)
C24 C25 1.529(4)
O6 C26 1.320(4)
O6 C27 1.485(4)
O7 C26 1.203(4)
C27 C29 1.513(5)
C27 C30 1.515(5)
C27 C28 1.516(5)
C31 C32 1.380(6)
C31 C36 1.407(5)
C31 C43 1.522(4)
C32 C33 1.385(5)
C33 C34 1.380(6)
C34 C35 1.381(7)
C35 C36 1.395(4)
C36 C37 1.458(5)
C37 C38 1.390(5)
C37 C42 1.410(4)
C38 C39 1.378(6)
C39 C40 1.396(5)
C40 C41 1.402(5)
C41 C42 1.377(5)
C42 C43 1.531(5)
C43 C44B 1.080(15)
C43 C44 1.513(4)
C44 O8 1.455(4)
C44B O8 1.627(16)
O8 C45 1.327(4)
O9 C45 1.226(4)
N4 C45 1.348(4)
N4 C46 1.457(3)
C46 C47 1.512(4)
C46 C48 1.531(4)
O10 C48 1.223(4)
N5 C48 1.358(3)
N5 C51 1.466(4)
N5 C49 1.481(4)
C49 O11 1.414(4)
O11 C50 1.422(4)
C50 C51 1.548(4)
C51 C52 1.524(4)
C51 C53 1.538(4)
O12 C53 1.218(4)
C53 N6 1.340(4)
N6 C54 1.457(4)
C54 C55 1.517(4)
C54 C56 1.528(4)
O13 C56 1.203(4)
O14 C56 1.330(4)
O14 C57 1.485(4)
C57 C60 1.509(7)
C57 C59 1.516(5)
C57 C58 1.523(6)

loop_
_geom_torsion_atom_site_label_1
_geom_torsion_atom_site_label_2
_geom_torsion_atom_site_label_3
_geom_torsion_atom_site_label_4
_geom_torsion
C6 C1 C2 C3 0.6(12)
C13B C1 C2 C3 139.5(7)
C13 C1 C2 C3 -171.9(6)
C1 C2 C3 C4 0.6(11)
C2 C3 C4 C5 -0.3(8)
C3 C4 C5 C6 -1.2(6)
C4 C5 C6 C1 2.4(6)
C4 C5 C6 C7 -178.3(3)
C2 C1 C6 C5 -2.1(9)
C13B C1 C6 C5 -149.4(4)
C13 C1 C6 C5 171.5(4)
C2 C1 C6 C7 178.4(6)
C13B C1 C6 C7 31.2(6)
C13 C1 C6 C7 -7.9(6)
C5 C6 C7 C8 -3.1(7)
C1 C6 C7 C8 176.2(5)
C5 C6 C7 C12 178.3(4)
C1 C6 C7 C12 -2.3(5)
C12 C7 C8 C9 -3.2(7)
C6 C7 C8 C9 178.4(4)
C7 C8 C9 C10 -1.2(8)
C8 C9 C10 C11 4.0(7)
C9 C10 C11 C12 -2.2(7)
C10 C11 C12 C7 -2.2(8)
C10 C11 C12 C13 168.1(5)
C10 C11 C12 C13B -142.4(6)
C8 C7 C12 C11 4.9(7)
C6 C7 C12 C11 -176.4(5)
C8 C7 C12 C13 -166.9(4)
C6 C7 C12 C13 11.8(5)
C8 C7 C12 C13B 154.6(5)
C6 C7 C12 C13B -26.7(5)
C11 C12 C13 C14 63.0(7)
C7 C12 C13 C14 -126.0(4)
C13B C12 C13 C14 -44.1(5)
C11 C12 C13 C1 174.1(6)
C7 C12 C13 C1 -14.9(5)
C13B C12 C13 C1 66.9(6)
C2 C1 C13 C14 -59.9(9)
C6 C1 C13 C14 127.1(5)
C13B C1 C13 C14 43.5(6)
C2 C1 C13 C12 -173.4(7)
C6 C1 C13 C12 13.6(6)
C13B C1 C13 C12 -70.0(6)
C12 C13 C14 O1 -70.4(4)
C1 C13 C14 O1 -175.3(4)
C2 C1 C13B C14B 69.5(10)
C6 C1 C13B C14B -146.0(6)
C13 C1 C13B C14B -37.7(5)
C2 C1 C13B C12 171.5(8)
C6 C1 C13B C12 -43.9(6)
C13 C1 C13B C12 64.3(5)
C11 C12 C13B C14B -74.0(8)
C7 C12 C13B C14B 140.3(5)
C13 C12 C13B C14B 30.9(4)
C11 C12 C13B C1 -172.2(6)
C7 C12 C13B C1 42.1(6)
C13 C12 C13B C1 -67.3(5)
C1 C13B C14B O1 178.8(5)
C12 C13B C14B O1 81.5(6)
C13 C14 O1 C15 -92.4(4)
C13 C14 O1 C14B -38.7(6)
C13B C14B O1 C15 -178.2(5)
C13B C14B O1 C14 44.9(6)
C16 N1 C15 O2 -0.9(5)
C16 N1 C15 O1 179.0(3)
C14 O1 C15 O2 4.8(6)
C14B O1 C15 O2 -21.6(6)
C14 O1 C15 N1 -175.0(4)
C14B O1 C15 N1 158.5(4)
C15 N1 C16 C17 -177.5(3)
C15 N1 C16 C18 -57.4(3)
C21 N2 C18 O3 -2.1(4)
C19 N2 C18 O3 172.8(2)
C21 N2 C18 C16 176.0(2)
C19 N2 C18 C16 -9.1(4)
N1 C16 C18 O3 -42.3(3)
C17 C16 C18 O3 77.3(3)
N1 C16 C18 N2 139.5(2)
C17 C16 C18 N2 -100.8(3)
C18 N2 C19 O4 -170.8(2)
C21 N2 C19 O4 4.7(3)
N2 C19 O4 C20 -28.1(3)
C19 O4 C20 C21 40.8(3)
C18 N2 C21 C22 -49.4(3)
C19 N2 C21 C22 135.0(2)
C18 N2 C21 C20 -166.3(2)
C19 N2 C21 C20 18.1(3)
C18 N2 C21 C23 78.8(3)
C19 N2 C21 C23 -96.7(2)
O4 C20 C21 N2 -34.9(3)
O4 C20 C21 C22 -155.3(2)
O4 C20 C21 C23 82.6(3)
N2 C21 C23 O5 179.4(2)
C22 C21 C23 O5 -50.5(3)
C20 C21 C23 O5 71.0(3)
N2 C21 C23 N3 1.4(3)
C22 C21 C23 N3 131.5(3)
C20 C21 C23 N3 -106.9(3)
O5 C23 N3 C24 -0.3(4)
C21 C23 N3 C24 177.6(2)
C23 N3 C24 C26 -124.5(3)
C23 N3 C24 C25 114.3(3)
C27 O6 C26 O7 8.0(5)
C27 O6 C26 C24 -170.0(2)
N3 C24 C26 O7 165.1(3)
C25 C24 C26 O7 -71.8(4)
N3 C24 C26 O6 -16.8(4)
C25 C24 C26 O6 106.3(3)
C26 O6 C27 C29 -67.8(4)
C26 O6 C27 C30 173.8(3)
C26 O6 C27 C28 56.2(4)
C36 C31 C32 C33 -1.8(5)
C43 C31 C32 C33 176.3(4)
C31 C32 C33 C34 -1.1(5)
C32 C33 C34 C35 1.6(6)
C33 C34 C35 C36 0.7(5)
C34 C35 C36 C31 -3.5(5)
C34 C35 C36 C37 179.2(3)
C32 C31 C36 C35 4.1(5)
C43 C31 C36 C35 -174.3(3)
C32 C31 C36 C37 -178.0(3)
C43 C31 C36 C37 3.6(4)
C35 C36 C37 C38 -1.6(6)
C31 C36 C37 C38 -179.1(3)
C35 C36 C37 C42 176.8(4)
C31 C36 C37 C42 -0.8(4)
C42 C37 C38 C39 1.4(5)
C36 C37 C38 C39 179.6(3)
C37 C38 C39 C40 -0.1(5)
C38 C39 C40 C41 -1.3(5)
C39 C40 C41 C42 1.3(5)
C40 C41 C42 C37 0.0(5)
C40 C41 C42 C43 -177.0(3)
C38 C37 C42 C41 -1.3(5)
C36 C37 C42 C41 -179.9(3)
C38 C37 C42 C43 176.2(3)
C36 C37 C42 C43 -2.4(4)
C32 C31 C43 C44B -6.1(13)
C36 C31 C43 C44B 172.2(12)
C32 C31 C43 C44 55.3(5)
C36 C31 C43 C44 -126.4(3)
C32 C31 C43 C42 177.0(4)
C36 C31 C43 C42 -4.7(4)
C41 C42 C43 C44B 4.3(12)
C37 C42 C43 C44B -172.9(11)
C41 C42 C43 C44 -58.7(5)
C37 C42 C43 C44 124.0(3)
C41 C42 C43 C31 -178.5(4)
C37 C42 C43 C31 4.3(4)
C44B C43 C44 O8 -44.5(12)
C31 C43 C44 O8 -172.6(3)
C42 C43 C44 O8 72.7(3)
C44 C43 C44B O8 44.5(9)
C31 C43 C44B O8 131.8(11)
C42 C43 C44B O8 -51.9(17)
C43 C44 O8 C45 164.6(3)
C43 C44 O8 C44B 31.0(8)
C43 C44B O8 C45 -132.0(11)
C43 C44B O8 C44 -53.8(12)
C44 O8 C45 O9 0.6(5)
C44B O8 C45 O9 52.6(10)
C44 O8 C45 N4 -179.7(3)
C44B O8 C45 N4 -127.7(9)
C46 N4 C45 O9 0.1(5)
C46 N4 C45 O8 -179.6(3)
C45 N4 C46 C47 -178.8(3)
C45 N4 C46 C48 -58.8(3)
C51 N5 C48 O10 0.0(4)
C49 N5 C48 O10 172.4(3)
C51 N5 C48 C46 178.2(2)
C49 N5 C48 C46 -9.5(4)
N4 C46 C48 O10 -52.8(3)
C47 C46 C48 O10 67.1(3)
N4 C46 C48 N5 129.1(2)
C47 C46 C48 N5 -111.0(3)
C48 N5 C49 O11 -159.0(3)
C51 N5 C49 O11 14.2(3)
N5 C49 O11 C50 -35.4(3)
C49 O11 C50 C51 43.4(3)
C48 N5 C51 C52 -58.2(3)
C49 N5 C51 C52 128.4(3)
C48 N5 C51 C53 69.6(3)
C49 N5 C51 C53 -103.7(3)
C48 N5 C51 C50 -175.9(3)
C49 N5 C51 C50 10.7(3)
O11 C50 C51 N5 -32.1(3)
O11 C50 C51 C52 -152.0(3)
O11 C50 C51 C53 87.1(3)
N5 C51 C53 O12 -173.6(3)
C52 C51 C53 O12 -44.0(4)
C50 C51 C53 O12 77.3(3)
N5 C51 C53 N6 10.4(4)
C52 C51 C53 N6 140.0(3)
C50 C51 C53 N6 -98.8(3)
O12 C53 N6 C54 -3.9(4)
C51 C53 N6 C54 171.9(2)
C53 N6 C54 C55 104.7(3)
C53 N6 C54 C56 -131.9(3)
C57 O14 C56 O13 10.9(5)
C57 O14 C56 C54 -169.0(3)
N6 C54 C56 O13 -120.4(3)
C55 C54 C56 O13 3.2(4)
N6 C54 C56 O14 59.5(3)
C55 C54 C56 O14 -176.9(3)
C56 O14 C57 C60 58.6(5)
C56 O14 C57 C59 177.4(4)
C56 O14 C57 C58 -65.4(4)
